data_2229505
loop_
_publ_author_name
'Kele\,so\(glu, Zeynep'
'G\"ultekin, Zeynep'
'B\"uy\"ukg\"ung\"or, Orhan'

_publ_section_title
;
 Dimethyl 8-acetyl-2-methyl-1,2-dihydroquinoline-2,4-dicarboxylate
;
_journal_coeditor_code SI2329
_journal_issue 3
_journal_name_full 'Acta Crystallographica Section E'
_journal_page_first o544
_journal_page_last o545
_journal_paper_doi 10.1107/S1600536811003564
_journal_volume 67
_journal_year 2011
_chemical_formula_iupac 'C16 H17 N O5'
_chemical_formula_moiety 'C16 H17 N O5'
_chemical_formula_sum 'C16 H17 N O5'
_chemical_formula_weight 303.31
_chemical_name_systematic
;
Dimethyl 8-acetyl-2-methyl-1,2-dihydroquinoline-2,4-dicarboxylate
;
_space_group_IT_number 14
_symmetry_cell_setting monoclinic
_symmetry_space_group_name_Hall '-P 2ybc'
_symmetry_space_group_name_H-M 'P 1 21/c 1'
_atom_sites_solution_hydrogens geom
_atom_sites_solution_primary direct
_atom_sites_solution_secondary difmap
_audit_creation_method SHELXL-97
_cell_angle_alpha 90.00
_cell_angle_beta 101.042(3)
_cell_angle_gamma 90.00
_cell_formula_units_Z 4
_cell_length_a 8.0222(3)
_cell_length_b 18.2466(9)
_cell_length_c 10.3478(4)
_cell_measurement_reflns_used 14613
_cell_measurement_temperature 296
_cell_measurement_theta_max 28.03
_cell_measurement_theta_min 2.01
_cell_volume 1486.65(11)
_computing_cell_refinement 'X-AREA (Stoe & Cie, 2002)'
_computing_data_collection 'X-AREA (Stoe & Cie, 2002)'
_computing_data_reduction 'X-RED32 (Stoe & Cie, 2002)'
_computing_molecular_graphics 'ORTEP-3 for Windows (Farrugia, 1997)'
_computing_publication_material 'WinGX (Farrugia, 1999)'
_computing_structure_refinement 'SHELXL97 (Sheldrick, 2008)'
_computing_structure_solution 'SHELXS97 (Sheldrick, 2008)'
_diffrn_ambient_temperature 296
_diffrn_measured_fraction_theta_full 1.000
_diffrn_measured_fraction_theta_max 1.000
_diffrn_measurement_device_type 'Stoe IPDS 2'
_diffrn_measurement_method 'rotation method'
_diffrn_radiation_monochromator graphite
_diffrn_radiation_source 'fine-focus sealed tube'
_diffrn_radiation_type MoK\a
_diffrn_radiation_wavelength 0.71073
_diffrn_reflns_av_R_equivalents 0.0545
_diffrn_reflns_av_sigmaI/netI 0.0355
_diffrn_reflns_limit_h_max 10
_diffrn_reflns_limit_h_min -10
_diffrn_reflns_limit_k_max 22
_diffrn_reflns_limit_k_min -22
_diffrn_reflns_limit_l_max 12
_diffrn_reflns_limit_l_min -12
_diffrn_reflns_number 14613
_diffrn_reflns_theta_full 26.50
_diffrn_reflns_theta_max 26.50
_diffrn_reflns_theta_min 2.23
_exptl_absorpt_coefficient_mu 0.101
_exptl_absorpt_correction_T_max 0.9680
_exptl_absorpt_correction_T_min 0.8228
_exptl_absorpt_correction_type integration
_exptl_absorpt_process_details '(X-RED32; Stoe & Cie, 2002)'
_exptl_crystal_colour brown
_exptl_crystal_density_diffrn 1.355
_exptl_crystal_density_method 'not measured'
_exptl_crystal_description prism
_exptl_crystal_F_000 640
_exptl_crystal_size_max 0.740
_exptl_crystal_size_mid 0.430
_exptl_crystal_size_min 0.230
_refine_diff_density_max 0.432
_refine_diff_density_min -0.362
_refine_ls_extinction_method none
_refine_ls_goodness_of_fit_ref 1.073
_refine_ls_hydrogen_treatment mixed
_refine_ls_matrix_type full
_refine_ls_number_parameters 205
_refine_ls_number_reflns 14613
_refine_ls_number_restraints 1
_refine_ls_restrained_S_all 1.072
_refine_ls_R_factor_all 0.0860
_refine_ls_R_factor_gt 0.0594
_refine_ls_shift/su_max 0.000
_refine_ls_shift/su_mean 0.000
_refine_ls_structure_factor_coef Fsqd
_refine_ls_weighting_details 'calc w=1/[\s^2^(Fo^2^)+(0.0846P)^2^+0.2827P] where P=(Fo^2^+2Fc^2^)/3'
_refine_ls_weighting_scheme calc
_refine_ls_wR_factor_gt 0.1538
_refine_ls_wR_factor_ref 0.1694
_reflns_number_gt 2221
_reflns_number_total 3068
_reflns_threshold_expression I>2\s(I)
_cod_data_source_file si2329.cif
_cod_data_source_block I
_cod_original_sg_symbol_H-M 'P 21/c'
_cod_database_code 2229505
_cod_database_fobs_code 2229505

loop_
_symmetry_equiv_pos_as_xyz
'x, y, z'
'-x, y+1/2, -z+1/2'
'-x, -y, -z'
'x, -y-1/2, z-1/2'

loop_
_atom_site_type_symbol
_atom_site_label
_atom_site_fract_x
_atom_site_fract_y
_atom_site_fract_z
_atom_site_U_iso_or_equiv
_atom_site_adp_type
_atom_site_calc_flag
_atom_site_refinement_flags
_atom_site_occupancy
_atom_site_disorder_assembly
_atom_site_disorder_group
C C1 0.4104(2) 0.37012(12) 0.3615(2) 0.0427(5) Uani d . 1 . .
C C2 0.5203(3) 0.39441(12) 0.4782(2) 0.0458(5) Uani d . 1 . .
C C3 0.4559(3) 0.39964(14) 0.5939(2) 0.0537(6) Uani d . 1 . .
H H3 0.5267 0.4161 0.6702 0.064 Uiso calc R 1 . .
C C4 0.2911(3) 0.38117(16) 0.5987(2) 0.0582(6) Uani d . 1 . .
H H4 0.2512 0.3853 0.6771 0.070 Uiso calc R 1 . .
C C5 0.1846(3) 0.35628(15) 0.4853(2) 0.0529(6) Uani d . 1 . .
H H5 0.0732 0.3436 0.4887 0.064 Uiso calc R 1 . .
C C6 0.2403(2) 0.34998(13) 0.3675(2) 0.0436(5) Uani d . 1 . .
C C7 0.6980(3) 0.41517(14) 0.4779(2) 0.0507(6) Uani d . 1 . .
C C8 0.8065(3) 0.44802(16) 0.5984(3) 0.0618(7) Uani d . 1 . .
H H8A 0.8402 0.4104 0.6630 0.074 Uiso calc R 1 . .
H H8B 0.7431 0.4850 0.6341 0.074 Uiso calc R 1 . .
H H8C 0.9058 0.4697 0.5751 0.074 Uiso calc R 1 . .
C C9 0.1341(2) 0.32351(13) 0.2442(2) 0.0454(5) Uani d . 1 . .
C C10 0.1863(3) 0.32944(14) 0.1302(2) 0.0491(5) Uani d . 1 . .
H H10 0.1169 0.3113 0.0547 0.059 Uiso calc R 1 . .
C C11 0.3514(3) 0.36395(13) 0.1178(2) 0.0462(5) Uani d . 1 . .
C C12 -0.0356(3) 0.28883(15) 0.2385(2) 0.0521(6) Uani d . 1 . .
C C13 -0.2120(3) 0.21400(18) 0.3394(3) 0.0732(8) Uani d . 1 . .
H H13A -0.2844 0.2489 0.3708 0.088 Uiso calc R 1 . .
H H13B -0.1979 0.1719 0.3960 0.088 Uiso calc R 1 . .
H H13C -0.2625 0.1993 0.2515 0.088 Uiso calc R 1 . .
C C14 0.4362(3) 0.32316(16) 0.0183(2) 0.0572(6) Uani d . 1 . .
H H14A 0.5410 0.3470 0.0119 0.069 Uiso calc R 1 . .
H H14B 0.3620 0.3234 -0.0663 0.069 Uiso calc R 1 . .
H H14C 0.4588 0.2735 0.0469 0.069 Uiso calc R 1 . .
C C15 0.3165(3) 0.44329(14) 0.0688(2) 0.0496(6) Uani d . 1 . .
C C16 0.1661(4) 0.51590(18) -0.1039(3) 0.0788(9) Uani d . 1 . .
H H16A 0.1176 0.5463 -0.0450 0.095 Uiso calc R 1 . .
H H16B 0.0861 0.5102 -0.1851 0.095 Uiso calc R 1 . .
H H16C 0.2678 0.5384 -0.1211 0.095 Uiso calc R 1 . .
N N1 0.4639(2) 0.36371(12) 0.24524(18) 0.0508(5) Uani d D 1 . .
O O1 0.7624(2) 0.40668(13) 0.38037(19) 0.0708(6) Uani d . 1 . .
O O2 -0.1528(2) 0.29932(15) 0.1485(2) 0.0906(8) Uani d . 1 . .
O O3 -0.0469(2) 0.24724(11) 0.33918(18) 0.0657(5) Uani d . 1 . .
O O4 0.3796(3) 0.49676(12) 0.1243(2) 0.0794(6) Uani d . 1 . .
O O5 0.2062(2) 0.44499(10) -0.04465(18) 0.0641(5) Uani d . 1 . .
H H1 0.566(2) 0.3785(15) 0.248(3) 0.065(8) Uiso d D 1 . .

loop_
_atom_site_aniso_label
_atom_site_aniso_U_11
_atom_site_aniso_U_22
_atom_site_aniso_U_33
_atom_site_aniso_U_12
_atom_site_aniso_U_13
_atom_site_aniso_U_23
C1 0.0390(10) 0.0448(12) 0.0419(11) 0.0046(9) 0.0017(8) 0.0007(9)
C2 0.0438(11) 0.0449(12) 0.0450(12) 0.0039(9) -0.0014(9) 0.0003(10)
C3 0.0524(12) 0.0619(16) 0.0425(12) -0.0001(11) -0.0015(10) -0.0073(11)
C4 0.0540(13) 0.0755(18) 0.0454(13) 0.0000(12) 0.0099(10) -0.0068(12)
C5 0.0463(11) 0.0635(15) 0.0486(13) 0.0016(10) 0.0081(10) -0.0037(11)
C6 0.0397(10) 0.0455(12) 0.0431(12) 0.0025(8) 0.0018(8) -0.0009(9)
C7 0.0441(11) 0.0536(14) 0.0507(14) 0.0021(10) -0.0005(10) -0.0018(11)
C8 0.0503(12) 0.0684(17) 0.0611(16) -0.0086(11) -0.0031(11) -0.0069(13)
C9 0.0392(10) 0.0497(13) 0.0446(12) 0.0008(9) 0.0013(9) 0.0021(10)
C10 0.0422(10) 0.0575(14) 0.0440(12) -0.0040(10) -0.0007(9) -0.0034(10)
C11 0.0407(10) 0.0574(14) 0.0391(11) -0.0018(9) 0.0041(8) -0.0030(10)
C12 0.0461(12) 0.0657(16) 0.0424(12) -0.0063(10) 0.0027(10) -0.0011(11)
C13 0.0639(15) 0.086(2) 0.0689(18) -0.0292(15) 0.0113(13) 0.0083(16)
C14 0.0509(12) 0.0676(17) 0.0534(15) 0.0019(11) 0.0108(10) -0.0106(12)
C15 0.0463(11) 0.0599(15) 0.0428(12) -0.0056(10) 0.0095(9) -0.0046(11)
C16 0.0801(19) 0.077(2) 0.074(2) 0.0029(16) 0.0012(15) 0.0221(17)
N1 0.0375(9) 0.0726(14) 0.0405(10) -0.0042(9) 0.0032(8) -0.0029(9)
O1 0.0446(9) 0.1052(16) 0.0605(11) -0.0100(9) 0.0051(8) -0.0129(11)
O2 0.0528(10) 0.149(2) 0.0624(12) -0.0263(11) -0.0078(9) 0.0270(13)
O3 0.0573(9) 0.0731(13) 0.0615(11) -0.0174(8) -0.0020(8) 0.0178(10)
O4 0.1003(15) 0.0624(12) 0.0673(13) -0.0137(11) -0.0043(11) -0.0087(10)
O5 0.0648(10) 0.0631(12) 0.0566(11) -0.0039(8) -0.0079(8) 0.0080(9)

loop_
_atom_type_symbol
_atom_type_description
_atom_type_scat_dispersion_real
_atom_type_scat_dispersion_imag
_atom_type_scat_source
C C 0.0033 0.0016 'International Tables Vol C Tables 4.2.6.8 and 6.1.1.4'
H H 0.0000 0.0000 'International Tables Vol C Tables 4.2.6.8 and 6.1.1.4'
N N 0.0061 0.0033 'International Tables Vol C Tables 4.2.6.8 and 6.1.1.4'
O O 0.0106 0.0060 'International Tables Vol C Tables 4.2.6.8 and 6.1.1.4'

loop_
_geom_angle_atom_site_label_1
_geom_angle_atom_site_label_2
_geom_angle_atom_site_label_3
_geom_angle_site_symmetry_1
_geom_angle_site_symmetry_3
_geom_angle
_geom_angle_publ_flag
N1 C1 C2 . . 121.97(18) ?
N1 C1 C6 . . 118.91(19) ?
C2 C1 C6 . . 119.11(19) ?
C3 C2 C1 . . 118.56(19) ?
C3 C2 C7 . . 120.1(2) ?
C1 C2 C7 . . 121.3(2) ?
C4 C3 C2 . . 122.1(2) ?
C4 C3 H3 . . 118.9 ?
C2 C3 H3 . . 118.9 ?
C3 C4 C5 . . 119.3(2) ?
C3 C4 H4 . . 120.3 ?
C5 C4 H4 . . 120.3 ?
C6 C5 C4 . . 121.5(2) ?
C6 C5 H5 . . 119.3 ?
C4 C5 H5 . . 119.3 ?
C5 C6 C1 . . 119.4(2) ?
C5 C6 C9 . . 124.05(19) ?
C1 C6 C9 . . 116.55(19) ?
O1 C7 C2 . . 121.9(2) ?
O1 C7 C8 . . 117.6(2) ?
C2 C7 C8 . . 120.5(2) ?
C7 C8 H8A . . 109.5 ?
C7 C8 H8B . . 109.5 ?
H8A C8 H8B . . 109.5 ?
C7 C8 H8C . . 109.5 ?
H8A C8 H8C . . 109.5 ?
H8B C8 H8C . . 109.5 ?
C10 C9 C6 . . 120.85(19) ?
C10 C9 C12 . . 116.1(2) ?
C6 C9 C12 . . 123.04(19) ?
C9 C10 C11 . . 123.1(2) ?
C9 C10 H10 . . 118.5 ?
C11 C10 H10 . . 118.5 ?
N1 C11 C10 . . 109.17(18) ?
N1 C11 C14 . . 109.33(18) ?
C10 C11 C14 . . 111.6(2) ?
N1 C11 C15 . . 110.15(19) ?
C10 C11 C15 . . 108.43(18) ?
C14 C11 C15 . . 108.15(19) ?
O2 C12 O3 . . 123.1(2) ?
O2 C12 C9 . . 122.3(2) ?
O3 C12 C9 . . 114.68(19) ?
O3 C13 H13A . . 109.5 ?
O3 C13 H13B . . 109.5 ?
H13A C13 H13B . . 109.5 ?
O3 C13 H13C . . 109.5 ?
H13A C13 H13C . . 109.5 ?
H13B C13 H13C . . 109.5 ?
C11 C14 H14A . . 109.5 ?
C11 C14 H14B . . 109.5 ?
H14A C14 H14B . . 109.5 ?
C11 C14 H14C . . 109.5 ?
H14A C14 H14C . . 109.5 ?
H14B C14 H14C . . 109.5 ?
O4 C15 O5 . . 123.7(2) ?
O4 C15 C11 . . 125.1(2) ?
O5 C15 C11 . . 111.1(2) ?
O5 C16 H16A . . 109.5 ?
O5 C16 H16B . . 109.5 ?
H16A C16 H16B . . 109.5 ?
O5 C16 H16C . . 109.5 ?
H16A C16 H16C . . 109.5 ?
H16B C16 H16C . . 109.5 ?
C1 N1 C11 . . 124.00(17) ?
C1 N1 H1 . . 114.2(19) ?
C11 N1 H1 . . 116.7(19) ?
C12 O3 C13 . . 116.44(19) ?
C15 O5 C16 . . 117.0(2) ?

loop_
_geom_bond_atom_site_label_1
_geom_bond_atom_site_label_2
_geom_bond_site_symmetry_2
_geom_bond_distance
_geom_bond_publ_flag
C1 N1 . 1.358(3) ?
C1 C2 . 1.423(3) ?
C1 C6 . 1.426(3) ?
C2 C3 . 1.395(3) ?
C2 C7 . 1.475(3) ?
C3 C4 . 1.374(3) ?
C3 H3 . 0.9300 ?
C4 C5 . 1.389(3) ?
C4 H4 . 0.9300 ?
C5 C6 . 1.381(3) ?
C5 H5 . 0.9300 ?
C6 C9 . 1.474(3) ?
C7 O1 . 1.229(3) ?
C7 C8 . 1.502(3) ?
C8 H8A . 0.9600 ?
C8 H8B . 0.9600 ?
C8 H8C . 0.9600 ?
C9 C10 . 1.330(3) ?
C9 C12 . 1.492(3) ?
C10 C11 . 1.494(3) ?
C10 H10 . 0.9300 ?
C11 N1 . 1.448(3) ?
C11 C14 . 1.531(3) ?
C11 C15 . 1.542(3) ?
C12 O2 . 1.205(3) ?
C12 O3 . 1.306(3) ?
C13 O3 . 1.457(3) ?
C13 H13A . 0.9600 ?
C13 H13B . 0.9600 ?
C13 H13C . 0.9600 ?
C14 H14A . 0.9600 ?
C14 H14B . 0.9600 ?
C14 H14C . 0.9600 ?
C15 O4 . 1.195(3) ?
C15 O5 . 1.328(3) ?
C16 O5 . 1.442(3) ?
C16 H16A . 0.9600 ?
C16 H16B . 0.9600 ?
C16 H16C . 0.9600 ?
N1 H1 . 0.858(17) ?

loop_
_geom_hbond_atom_site_label_D
_geom_hbond_atom_site_label_H
_geom_hbond_atom_site_label_A
_geom_hbond_site_symmetry_A
_geom_hbond_distance_DH
_geom_hbond_distance_HA
_geom_hbond_distance_DA
_geom_hbond_angle_DHA
N1 H1 O1 . 0.858(17) 1.95(2) 2.650(2) 138(2)
C10 H10 O3 4_565 0.93 2.59 3.517(3) 174
C14 H14C Cg1 4_565 0.96 2.89 3.692(3) 142
C8 H8B Cg1 3_666 0.96 2.85 3.501(3) 126

loop_
_geom_torsion_atom_site_label_1
_geom_torsion_atom_site_label_2
_geom_torsion_atom_site_label_3
_geom_torsion_atom_site_label_4
_geom_torsion_site_symmetry_1
_geom_torsion_site_symmetry_2
_geom_torsion_site_symmetry_3
_geom_torsion_site_symmetry_4
_geom_torsion
_geom_torsion_publ_flag
N1 C1 C2 C3 . . . . 179.9(2) ?
C6 C1 C2 C3 . . . . -1.8(3) ?
N1 C1 C2 C7 . . . . 1.1(3) ?
C6 C1 C2 C7 . . . . 179.3(2) ?
C1 C2 C3 C4 . . . . 0.9(4) ?
C7 C2 C3 C4 . . . . 179.8(2) ?
C2 C3 C4 C5 . . . . 0.2(4) ?
C3 C4 C5 C6 . . . . -0.3(4) ?
C4 C5 C6 C1 . . . . -0.6(4) ?
C4 C5 C6 C9 . . . . 179.6(2) ?
N1 C1 C6 C5 . . . . 180.0(2) ?
C2 C1 C6 C5 . . . . 1.7(3) ?
N1 C1 C6 C9 . . . . -0.2(3) ?
C2 C1 C6 C9 . . . . -178.5(2) ?
C3 C2 C7 O1 . . . . 175.0(3) ?
C1 C2 C7 O1 . . . . -6.1(4) ?
C3 C2 C7 C8 . . . . -5.2(4) ?
C1 C2 C7 C8 . . . . 173.6(2) ?
C5 C6 C9 C10 . . . . 169.4(2) ?
C1 C6 C9 C10 . . . . -10.4(3) ?
C5 C6 C9 C12 . . . . -10.7(4) ?
C1 C6 C9 C12 . . . . 169.5(2) ?
C6 C9 C10 C11 . . . . -1.3(4) ?
C12 C9 C10 C11 . . . . 178.9(2) ?
C9 C10 C11 N1 . . . . 20.8(3) ?
C9 C10 C11 C14 . . . . 141.8(2) ?
C9 C10 C11 C15 . . . . -99.2(3) ?
C10 C9 C12 O2 . . . . -37.6(4) ?
C6 C9 C12 O2 . . . . 142.5(3) ?
C10 C9 C12 O3 . . . . 143.2(2) ?
C6 C9 C12 O3 . . . . -36.7(3) ?
N1 C11 C15 O4 . . . . 3.5(3) ?
C10 C11 C15 O4 . . . . 122.9(3) ?
C14 C11 C15 O4 . . . . -115.9(3) ?
N1 C11 C15 O5 . . . . -176.59(17) ?
C10 C11 C15 O5 . . . . -57.2(2) ?
C14 C11 C15 O5 . . . . 64.0(2) ?
C2 C1 N1 C11 . . . . -158.1(2) ?
C6 C1 N1 C11 . . . . 23.6(3) ?
C10 C11 N1 C1 . . . . -32.7(3) ?
C14 C11 N1 C1 . . . . -155.0(2) ?
C15 C11 N1 C1 . . . . 86.3(3) ?
O2 C12 O3 C13 . . . . -0.9(4) ?
C9 C12 O3 C13 . . . . 178.3(2) ?
O4 C15 O5 C16 . . . . 1.8(4) ?
C11 C15 O5 C16 . . . . -178.1(2) ?
